data_7001352
loop_
_publ_author_name
'Hounjet, Lindsay J.'
'Bierenstiel, Matthias'
'Ferguson, Michael J.'
'McDonald, Robert'
'Cowie, Martin'

_publ_section_title
;
 Mono- and binuclear complexes of rhodium involving a new series of
 hemilabile o-phosphinoaniline ligands
;
_journal_issue 21
_journal_name_full 'Dalton Transactions'
_journal_page_first 4213
_journal_page_last 4226
_journal_paper_doi 10.1039/b822170g
_journal_year 2009
_chemical_formula_sum 'C39 H48 N4 O7 P2 Rh2'
_chemical_formula_weight 952.57
_chemical_name_systematic
;
?
;
_space_group_IT_number 14
_symmetry_cell_setting monoclinic
_symmetry_space_group_name_Hall '-P 2yn'
_symmetry_space_group_name_H-M 'P 1 21/n 1'
_atom_sites_solution_hydrogens geom
_atom_sites_solution_primary direct
_atom_sites_solution_secondary difmap
_audit_creation_method SHELXL-97
_cell_angle_alpha 90.00
_cell_angle_beta 108.5840(10)
_cell_angle_gamma 90.00
_cell_formula_units_Z 4
_cell_length_a 11.2965(5)
_cell_length_b 25.9075(11)
_cell_length_c 14.7517(6)
_cell_measurement_reflns_used 9897
_cell_measurement_temperature 173(2)
_cell_measurement_theta_max 28.59
_cell_measurement_theta_min 2.54
_cell_volume 4092.2(3)
_computing_cell_refinement 'Bruker SAINT'
_computing_data_collection 'Bruker APEX2'
_computing_data_reduction 'Bruker SAINT'
_computing_molecular_graphics 'Bruker SHELXTL'
_computing_publication_material 'Bruker SHELXTL'
_computing_structure_refinement 'SHELXL-97 (Sheldrick, 2008)'
_computing_structure_solution 'SIR-97 (Altomare et al, 1999)'
_diffrn_ambient_temperature 173(2)
_diffrn_measured_fraction_theta_full 0.998
_diffrn_measured_fraction_theta_max 0.998
_diffrn_measurement_device_type 'Bruker APEX-II CCD'
_diffrn_measurement_method '\w scans'
_diffrn_radiation_monochromator graphite
_diffrn_radiation_source 'fine-focus sealed tube'
_diffrn_radiation_type MoK\a
_diffrn_radiation_wavelength 0.71073
_diffrn_reflns_av_R_equivalents 0.0165
_diffrn_reflns_av_sigmaI/netI 0.0137
_diffrn_reflns_limit_h_max 14
_diffrn_reflns_limit_h_min -14
_diffrn_reflns_limit_k_max 33
_diffrn_reflns_limit_k_min -33
_diffrn_reflns_limit_l_max 19
_diffrn_reflns_limit_l_min -19
_diffrn_reflns_number 35647
_diffrn_reflns_theta_full 27.50
_diffrn_reflns_theta_max 27.50
_diffrn_reflns_theta_min 1.57
_exptl_absorpt_coefficient_mu 0.937
_exptl_absorpt_correction_T_max 0.7934
_exptl_absorpt_correction_T_min 0.6356
_exptl_absorpt_correction_type multi-scan
_exptl_absorpt_process_details 'SADABS (Sheldrick, 2008)'
_exptl_crystal_colour orange
_exptl_crystal_density_diffrn 1.546
_exptl_crystal_density_method 'not measured'
_exptl_crystal_description prism
_exptl_crystal_F_000 1944
_exptl_crystal_size_max 0.53
_exptl_crystal_size_mid 0.34
_exptl_crystal_size_min 0.26
_refine_diff_density_max 0.723
_refine_diff_density_min -0.365
_refine_diff_density_rms 0.058
_refine_ls_extinction_method none
_refine_ls_goodness_of_fit_ref 1.050
_refine_ls_hydrogen_treatment constr
_refine_ls_matrix_type full
_refine_ls_number_parameters 493
_refine_ls_number_reflns 9382
_refine_ls_number_restraints 0
_refine_ls_restrained_S_all 1.050
_refine_ls_R_factor_all 0.0251
_refine_ls_R_factor_gt 0.0227
_refine_ls_shift/su_max 0.003
_refine_ls_shift/su_mean 0.000
_refine_ls_structure_factor_coef Fsqd
_refine_ls_weighting_details 'calc w=1/[\s^2^(Fo^2^)+(0.0288P)^2^+2.8749P] where P=(Fo^2^+2Fc^2^)/3'
_refine_ls_weighting_scheme calc
_refine_ls_wR_factor_gt 0.0582
_refine_ls_wR_factor_ref 0.0598
_reflns_number_gt 8686
_reflns_number_total 9382
_reflns_threshold_expression >2sigma(I)
_cod_data_source_file b822170g.txt
_cod_data_source_block compound(14)
_cod_depositor_comments
;
The following automatic conversions were performed:
'_symmetry_cell_setting' value 'Monoclinic' changed to 'monoclinic'
according to '/home/saulius/struct/CIF-dictionaries/cif_core.dic'
dictionary named 'cif_core.dic' version 2.4.1 from 2010-06-29.

Automatic conversion script
Id: cif_fix_enum 1527 2010-12-29 10:47:43Z saulius 
;
_cod_original_sg_symbol_H-M P2(1)/n
_cod_database_code 7001352

loop_
_symmetry_equiv_pos_as_xyz
'x, y, z'
'-x+1/2, y+1/2, -z+1/2'
'-x, -y, -z'
'x-1/2, -y-1/2, z-1/2'

loop_
_atom_site_label
_atom_site_type_symbol
_atom_site_fract_x
_atom_site_fract_y
_atom_site_fract_z
_atom_site_U_iso_or_equiv
_atom_site_adp_type
_atom_site_occupancy
_atom_site_symmetry_multiplicity
_atom_site_calc_flag
_atom_site_refinement_flags
_atom_site_disorder_assembly
_atom_site_disorder_group
Rh1 Rh 0.359199(12) 0.119636(5) 0.746383(9) 0.02193(4) Uani 1 1 d . . .
Rh2 Rh 0.624201(13) 0.091429(5) 0.720105(10) 0.02565(4) Uani 1 1 d . . .
P1 P 0.45570(4) 0.190935(16) 0.80943(3) 0.02067(8) Uani 1 1 d . . .
P2 P 0.62263(4) 0.173840(17) 0.68331(3) 0.02167(9) Uani 1 1 d . . .
O1 O 0.21219(13) 0.17345(6) 0.56858(10) 0.0389(3) Uani 1 1 d . . .
O2 O 0.81850(17) 0.10816(9) 0.90790(13) 0.0681(6) Uani 1 1 d . . .
O3 O 0.28057(15) 0.04642(5) 0.71269(11) 0.0379(3) Uani 1 1 d . . .
O4 O 0.27765(16) 0.04118(6) 0.56099(11) 0.0453(4) Uani 1 1 d . . .
O5 O 0.59466(16) 0.01165(5) 0.72128(11) 0.0412(3) Uani 1 1 d . . .
O6 O 0.5906(2) 0.00359(6) 0.87062(12) 0.0589(5) Uani 1 1 d . . .
N1 N 0.44641(16) 0.08736(6) 0.88501(11) 0.0310(3) Uani 1 1 d . . .
H1N H 0.4897 0.0585 0.8753 0.037 Uiso 1 1 calc R . .
N2 N 0.21294(16) 0.19128(7) 0.86006(13) 0.0380(4) Uani 1 1 d . . .
H2N H 0.2529 0.1644 0.8476 0.046 Uiso 1 1 calc R . .
N3 N 0.51480(14) 0.08198(5) 0.57455(10) 0.0247(3) Uani 1 1 d . . .
H3N H 0.4472 0.0612 0.5735 0.030 Uiso 1 1 calc R . .
N4 N 0.85585(18) 0.12885(9) 0.64269(16) 0.0503(5) Uani 1 1 d . . .
H4N H 0.7899 0.1116 0.6453 0.060 Uiso 1 1 calc R . .
C1 C 0.27119(16) 0.15167(7) 0.63461(13) 0.0257(3) Uani 1 1 d . . .
C2 C 0.7394(2) 0.10069(10) 0.83817(15) 0.0411(5) Uani 1 1 d . . .
C3 C 0.2525(2) 0.02523(7) 0.63127(16) 0.0370(4) Uani 1 1 d . . .
C4 C 0.1780(3) -0.02432(9) 0.6223(2) 0.0618(8) Uani 1 1 d . . .
H4A H 0.1843 -0.0443 0.5676 0.074 Uiso 1 1 calc R . .
H4B H 0.0902 -0.0160 0.6127 0.074 Uiso 1 1 calc R . .
H4C H 0.2113 -0.0447 0.6809 0.074 Uiso 1 1 calc R . .
C5 C 0.5814(2) -0.01384(8) 0.79096(16) 0.0447(5) Uani 1 1 d . . .
C6 C 0.5520(4) -0.07028(10) 0.7717(2) 0.0720(10) Uani 1 1 d . . .
H6A H 0.5408 -0.0864 0.8285 0.086 Uiso 1 1 calc R . .
H6B H 0.6210 -0.0872 0.7566 0.086 Uiso 1 1 calc R . .
H6C H 0.4751 -0.0740 0.7175 0.086 Uiso 1 1 calc R . .
C10 C 0.56246(16) 0.22028(7) 0.75251(12) 0.0248(3) Uani 1 1 d . . .
H10A H 0.6338 0.2359 0.8026 0.030 Uiso 1 1 calc R . .
H10B H 0.5180 0.2483 0.7094 0.030 Uiso 1 1 calc R . .
C11 C 0.55584(17) 0.17002(7) 0.92644(12) 0.0270(4) Uani 1 1 d . . .
C12 C 0.53900(19) 0.11990(8) 0.95228(13) 0.0316(4) Uani 1 1 d . . .
C13 C 0.6117(2) 0.10076(10) 1.04128(15) 0.0456(5) Uani 1 1 d . . .
H13 H 0.6003 0.0664 1.0595 0.055 Uiso 1 1 calc R . .
C14 C 0.7001(2) 0.13231(11) 1.10237(16) 0.0522(6) Uani 1 1 d . . .
H14 H 0.7499 0.1193 1.1627 0.063 Uiso 1 1 calc R . .
C15 C 0.7174(2) 0.18226(11) 1.07751(15) 0.0464(6) Uani 1 1 d . . .
H15 H 0.7788 0.2034 1.1205 0.056 Uiso 1 1 calc R . .
C16 C 0.64522(18) 0.20171(9) 0.98956(14) 0.0354(4) Uani 1 1 d . . .
H16 H 0.6564 0.2363 0.9723 0.043 Uiso 1 1 calc R . .
C17 C 0.3509(2) 0.06747(9) 0.92717(16) 0.0455(5) Uani 1 1 d . . .
H17A H 0.3922 0.0464 0.9836 0.055 Uiso 1 1 calc R . .
H17B H 0.2896 0.0463 0.8797 0.055 Uiso 1 1 calc R . .
H17C H 0.3084 0.0966 0.9458 0.055 Uiso 1 1 calc R . .
C21 C 0.37378(17) 0.24639(7) 0.83579(12) 0.0253(3) Uani 1 1 d . . .
C22 C 0.26241(18) 0.23935(7) 0.85938(13) 0.0297(4) Uani 1 1 d . . .
C23 C 0.2071(2) 0.28320(9) 0.88526(16) 0.0404(5) Uani 1 1 d . . .
H23 H 0.1317 0.2795 0.9001 0.049 Uiso 1 1 calc R . .
C24 C 0.2595(2) 0.33120(8) 0.88953(17) 0.0455(5) Uani 1 1 d . . .
H24 H 0.2201 0.3601 0.9075 0.055 Uiso 1 1 calc R . .
C25 C 0.3687(2) 0.33822(8) 0.86809(16) 0.0426(5) Uani 1 1 d . . .
H25 H 0.4049 0.3715 0.8717 0.051 Uiso 1 1 calc R . .
C26 C 0.4245(2) 0.29588(7) 0.84129(14) 0.0333(4) Uani 1 1 d . . .
H26 H 0.4995 0.3006 0.8262 0.040 Uiso 1 1 calc R . .
C27 C 0.0971(2) 0.18276(10) 0.88055(18) 0.0474(6) Uani 1 1 d . . .
H27A H 0.0766 0.1459 0.8746 0.057 Uiso 1 1 calc R . .
H27B H 0.0298 0.2023 0.8351 0.057 Uiso 1 1 calc R . .
H27C H 0.1067 0.1943 0.9458 0.057 Uiso 1 1 calc R . .
C31 C 0.50815(15) 0.17620(7) 0.56432(12) 0.0217(3) Uani 1 1 d . . .
C32 C 0.46442(16) 0.12900(7) 0.52293(12) 0.0233(3) Uani 1 1 d . . .
C33 C 0.37326(18) 0.12669(8) 0.43326(13) 0.0314(4) Uani 1 1 d . . .
H33 H 0.3417 0.0943 0.4060 0.038 Uiso 1 1 calc R . .
C34 C 0.32931(19) 0.17175(9) 0.38455(14) 0.0362(4) Uani 1 1 d . . .
H34 H 0.2672 0.1704 0.3235 0.043 Uiso 1 1 calc R . .
C35 C 0.37534(18) 0.21910(8) 0.42420(14) 0.0329(4) Uani 1 1 d . . .
H35 H 0.3462 0.2500 0.3895 0.039 Uiso 1 1 calc R . .
C36 C 0.46347(17) 0.22153(7) 0.51410(13) 0.0273(4) Uani 1 1 d . . .
H36 H 0.4936 0.2541 0.5416 0.033 Uiso 1 1 calc R . .
C37 C 0.5900(2) 0.05303(7) 0.52402(14) 0.0331(4) Uani 1 1 d . . .
H37A H 0.5364 0.0436 0.4597 0.040 Uiso 1 1 calc R . .
H37B H 0.6241 0.0216 0.5600 0.040 Uiso 1 1 calc R . .
H37C H 0.6587 0.0748 0.5193 0.040 Uiso 1 1 calc R . .
C41 C 0.75575(17) 0.20793(8) 0.66793(13) 0.0315(4) Uani 1 1 d . . .
C42 C 0.85339(19) 0.18130(10) 0.64664(15) 0.0406(5) Uani 1 1 d . . .
C43 C 0.9469(2) 0.21152(12) 0.62770(19) 0.0578(7) Uani 1 1 d . . .
H43 H 1.0145 0.1947 0.6146 0.069 Uiso 1 1 calc R . .
C44 C 0.9429(3) 0.26420(13) 0.6278(2) 0.0692(9) Uani 1 1 d . . .
H44 H 1.0073 0.2832 0.6143 0.083 Uiso 1 1 calc R . .
C45 C 0.8477(3) 0.29023(11) 0.6468(2) 0.0602(8) Uani 1 1 d . . .
H45 H 0.8456 0.3269 0.6467 0.072 Uiso 1 1 calc R . .
C46 C 0.7546(2) 0.26172(9) 0.66612(15) 0.0419(5) Uani 1 1 d . . .
H46 H 0.6878 0.2795 0.6786 0.050 Uiso 1 1 calc R . .
C47 C 0.9622(2) 0.10004(13) 0.6343(2) 0.0658(8) Uani 1 1 d . . .
H47A H 0.9458 0.0630 0.6361 0.079 Uiso 1 1 calc R . .
H47B H 1.0368 0.1090 0.6876 0.079 Uiso 1 1 calc R . .
H47C H 0.9757 0.1087 0.5737 0.079 Uiso 1 1 calc R . .
O1S O 0.1053(4) 0.11547(17) 0.2082(3) 0.1341(13) Uani 1 1 d . . .
C1S C 0.0771(6) 0.0715(4) 0.2523(4) 0.174(4) Uani 1 1 d . . .
H1SA H 0.0043 0.0789 0.2738 0.208 Uiso 1 1 calc R . .
H1SB H 0.1488 0.0633 0.3096 0.208 Uiso 1 1 calc R . .
C2S C 0.0503(9) 0.0284(3) 0.1913(7) 0.193(3) Uani 1 1 d . . .
H2SA H -0.0322 0.0135 0.1865 0.232 Uiso 1 1 calc R . .
H2SB H 0.1151 0.0015 0.2136 0.232 Uiso 1 1 calc R . .
C3S C 0.0503(8) 0.0503(2) 0.0994(5) 0.185(4) Uani 1 1 d . . .
H3SA H 0.1179 0.0346 0.0793 0.222 Uiso 1 1 calc R . .
H3SB H -0.0305 0.0433 0.0494 0.222 Uiso 1 1 calc R . .
C4S C 0.0702(6) 0.1060(2) 0.1132(4) 0.140(2) Uani 1 1 d . . .
H4SA H 0.1360 0.1176 0.0867 0.168 Uiso 1 1 calc R . .
H4SB H -0.0078 0.1249 0.0799 0.168 Uiso 1 1 calc R . .

loop_
_atom_site_aniso_label
_atom_site_aniso_U_11
_atom_site_aniso_U_22
_atom_site_aniso_U_33
_atom_site_aniso_U_23
_atom_site_aniso_U_13
_atom_site_aniso_U_12
Rh1 0.02818(7) 0.01876(7) 0.02261(7) -0.00048(5) 0.01341(5) -0.00143(5)
Rh2 0.02965(8) 0.02823(8) 0.02175(7) 0.00450(5) 0.01199(6) 0.00814(5)
P1 0.0243(2) 0.0204(2) 0.02025(19) -0.00094(15) 0.01123(16) 0.00017(15)
P2 0.02025(19) 0.0269(2) 0.01976(19) -0.00184(16) 0.00902(16) -0.00176(16)
O1 0.0313(7) 0.0500(9) 0.0364(8) 0.0104(7) 0.0123(6) 0.0084(6)
O2 0.0466(10) 0.1149(17) 0.0332(9) -0.0027(10) -0.0006(8) 0.0224(11)
O3 0.0543(9) 0.0252(7) 0.0408(8) -0.0033(6) 0.0246(7) -0.0108(6)
O4 0.0554(9) 0.0453(9) 0.0437(9) -0.0136(7) 0.0279(8) -0.0194(7)
O5 0.0655(10) 0.0286(7) 0.0385(8) 0.0086(6) 0.0293(7) 0.0125(7)
O6 0.1081(15) 0.0407(9) 0.0379(9) 0.0158(7) 0.0372(10) 0.0303(9)
N1 0.0459(9) 0.0248(7) 0.0271(8) 0.0037(6) 0.0184(7) 0.0030(7)
N2 0.0381(9) 0.0364(9) 0.0510(11) -0.0091(8) 0.0302(8) -0.0021(7)
N3 0.0316(8) 0.0215(7) 0.0244(7) -0.0003(6) 0.0136(6) -0.0001(6)
N4 0.0318(9) 0.0674(14) 0.0609(13) -0.0070(10) 0.0277(9) 0.0037(9)
C1 0.0245(8) 0.0267(8) 0.0301(9) -0.0024(7) 0.0148(7) -0.0019(7)
C2 0.0375(11) 0.0588(14) 0.0283(10) 0.0073(9) 0.0124(9) 0.0195(10)
C3 0.0435(11) 0.0244(9) 0.0520(12) -0.0059(8) 0.0277(10) -0.0051(8)
C4 0.087(2) 0.0364(12) 0.0777(19) -0.0201(12) 0.0482(16) -0.0287(13)
C5 0.0687(15) 0.0342(11) 0.0416(12) 0.0127(9) 0.0322(11) 0.0235(10)
C6 0.142(3) 0.0328(12) 0.0654(18) 0.0110(12) 0.068(2) 0.0112(15)
C10 0.0286(8) 0.0260(8) 0.0239(8) -0.0039(7) 0.0140(7) -0.0048(7)
C11 0.0285(9) 0.0345(9) 0.0210(8) -0.0006(7) 0.0120(7) 0.0053(7)
C12 0.0394(10) 0.0357(10) 0.0231(9) 0.0025(7) 0.0147(8) 0.0098(8)
C13 0.0600(14) 0.0492(13) 0.0286(10) 0.0116(9) 0.0157(10) 0.0174(11)
C14 0.0529(14) 0.0752(18) 0.0248(10) 0.0062(11) 0.0073(10) 0.0184(12)
C15 0.0368(11) 0.0732(17) 0.0266(10) -0.0091(10) 0.0061(8) 0.0041(11)
C16 0.0325(10) 0.0488(12) 0.0272(9) -0.0064(8) 0.0125(8) -0.0003(8)
C17 0.0631(15) 0.0444(12) 0.0369(11) 0.0106(9) 0.0269(11) -0.0068(11)
C21 0.0302(9) 0.0241(8) 0.0236(8) -0.0017(6) 0.0114(7) 0.0038(7)
C22 0.0324(9) 0.0329(9) 0.0266(9) -0.0019(7) 0.0134(7) 0.0047(7)
C23 0.0422(11) 0.0433(12) 0.0433(12) -0.0025(9) 0.0242(10) 0.0118(9)
C24 0.0624(14) 0.0328(11) 0.0482(13) -0.0034(9) 0.0274(11) 0.0163(10)
C25 0.0634(14) 0.0232(9) 0.0469(12) -0.0037(8) 0.0254(11) 0.0032(9)
C26 0.0431(11) 0.0257(9) 0.0360(10) -0.0025(8) 0.0194(9) 0.0011(8)
C27 0.0425(12) 0.0562(14) 0.0552(14) -0.0089(11) 0.0322(11) -0.0061(10)
C31 0.0211(7) 0.0265(8) 0.0203(7) 0.0007(6) 0.0106(6) -0.0010(6)
C32 0.0251(8) 0.0261(8) 0.0215(8) -0.0002(6) 0.0116(7) 0.0002(6)
C33 0.0337(10) 0.0363(10) 0.0236(9) -0.0049(7) 0.0084(7) -0.0046(8)
C34 0.0332(10) 0.0499(12) 0.0231(9) 0.0042(8) 0.0054(7) 0.0012(9)
C35 0.0315(9) 0.0377(10) 0.0308(9) 0.0125(8) 0.0118(8) 0.0069(8)
C36 0.0291(9) 0.0267(9) 0.0297(9) 0.0025(7) 0.0144(7) -0.0012(7)
C37 0.0443(11) 0.0278(9) 0.0337(10) -0.0030(8) 0.0215(9) 0.0040(8)
C41 0.0256(9) 0.0473(11) 0.0242(8) -0.0080(8) 0.0117(7) -0.0127(8)
C42 0.0269(9) 0.0649(15) 0.0328(10) -0.0118(10) 0.0137(8) -0.0088(9)
C43 0.0370(12) 0.095(2) 0.0517(14) -0.0210(14) 0.0281(11) -0.0207(13)
C44 0.0641(17) 0.097(2) 0.0629(17) -0.0293(16) 0.0427(15) -0.0501(17)
C45 0.0738(18) 0.0623(16) 0.0594(16) -0.0228(13) 0.0421(14) -0.0416(14)
C46 0.0474(12) 0.0497(13) 0.0359(11) -0.0139(9) 0.0235(9) -0.0224(10)
C47 0.0404(13) 0.094(2) 0.0714(19) -0.0119(16) 0.0297(13) 0.0158(14)
O1S 0.129(3) 0.167(3) 0.093(2) -0.046(2) 0.016(2) -0.054(2)
C1S 0.139(5) 0.291(10) 0.096(4) -0.041(5) 0.045(4) -0.126(6)
C2S 0.216(9) 0.142(6) 0.217(9) 0.024(6) 0.063(8) 0.052(6)
C3S 0.262(9) 0.115(5) 0.109(4) -0.041(4) -0.038(5) 0.036(5)
C4S 0.152(5) 0.148(5) 0.083(3) -0.023(3) -0.014(3) -0.027(4)

loop_
_atom_type_symbol
_atom_type_description
_atom_type_scat_dispersion_real
_atom_type_scat_dispersion_imag
_atom_type_scat_source
C C 0.0033 0.0016 'International Tables Vol C Tables 4.2.6.8 and 6.1.1.4'
H H 0.0000 0.0000 'International Tables Vol C Tables 4.2.6.8 and 6.1.1.4'
N N 0.0061 0.0033 'International Tables Vol C Tables 4.2.6.8 and 6.1.1.4'
O O 0.0106 0.0060 'International Tables Vol C Tables 4.2.6.8 and 6.1.1.4'
P P 0.1023 0.0942 'International Tables Vol C Tables 4.2.6.8 and 6.1.1.4'
Rh Rh -1.1178 0.9187 'International Tables Vol C Tables 4.2.6.8 and 6.1.1.4'

loop_
_geom_angle_atom_site_label_1
_geom_angle_atom_site_label_2
_geom_angle_atom_site_label_3
_geom_angle
_geom_angle_site_symmetry_1
_geom_angle_site_symmetry_3
_geom_angle_publ_flag
C1 Rh1 O3 97.46(7) . . ?
C1 Rh1 N1 172.59(7) . . ?
O3 Rh1 N1 84.47(6) . . ?
C1 Rh1 P1 93.09(6) . . ?
O3 Rh1 P1 169.17(4) . . ?
N1 Rh1 P1 84.76(5) . . ?
C2 Rh2 O5 100.87(9) . . ?
C2 Rh2 N3 170.85(8) . . ?
O5 Rh2 N3 81.47(6) . . ?
C2 Rh2 P2 93.15(8) . . ?
O5 Rh2 P2 165.97(5) . . ?
N3 Rh2 P2 84.61(4) . . ?
C21 P1 C11 103.75(8) . . ?
C21 P1 C10 102.92(8) . . ?
C11 P1 C10 104.85(8) . . ?
C21 P1 Rh1 122.55(6) . . ?
C11 P1 Rh1 103.07(6) . . ?
C10 P1 Rh1 117.62(6) . . ?
C31 P2 C41 103.01(8) . . ?
C31 P2 C10 103.79(8) . . ?
C41 P2 C10 102.57(8) . . ?
C31 P2 Rh2 102.58(6) . . ?
C41 P2 Rh2 124.02(7) . . ?
C10 P2 Rh2 118.17(6) . . ?
C3 O3 Rh1 125.40(13) . . ?
C5 O5 Rh2 125.45(14) . . ?
C12 N1 C17 111.81(16) . . ?
C12 N1 Rh1 115.89(11) . . ?
C17 N1 Rh1 111.00(13) . . ?
C22 N2 C27 122.57(18) . . ?
C32 N3 C37 110.40(13) . . ?
C32 N3 Rh2 115.97(11) . . ?
C37 N3 Rh2 108.75(12) . . ?
C42 N4 C47 123.1(2) . . ?
O1 C1 Rh1 175.28(16) . . ?
O2 C2 Rh2 173.9(2) . . ?
O4 C3 O3 126.78(18) . . ?
O4 C3 C4 118.8(2) . . ?
O3 C3 C4 114.43(19) . . ?
O6 C5 O5 125.8(2) . . ?
O6 C5 C6 118.8(2) . . ?
O5 C5 C6 115.3(2) . . ?
P1 C10 P2 113.24(9) . . ?
C12 C11 C16 120.03(18) . . ?
C12 C11 P1 116.26(14) . . ?
C16 C11 P1 123.71(15) . . ?
C11 C12 C13 120.0(2) . . ?
C11 C12 N1 119.14(16) . . ?
C13 C12 N1 120.84(19) . . ?
C14 C13 C12 119.3(2) . . ?
C15 C14 C13 121.2(2) . . ?
C14 C15 C16 120.0(2) . . ?
C15 C16 C11 119.5(2) . . ?
C26 C21 C22 118.88(16) . . ?
C26 C21 P1 120.74(14) . . ?
C22 C21 P1 120.15(14) . . ?
N2 C22 C23 121.07(18) . . ?
N2 C22 C21 121.01(16) . . ?
C23 C22 C21 117.88(18) . . ?
C24 C23 C22 121.5(2) . . ?
C23 C24 C25 120.95(19) . . ?
C24 C25 C26 118.9(2) . . ?
C25 C26 C21 121.90(19) . . ?
C32 C31 C36 119.43(16) . . ?
C32 C31 P2 116.07(13) . . ?
C36 C31 P2 124.50(13) . . ?
C31 C32 C33 120.51(16) . . ?
C31 C32 N3 118.94(15) . . ?
C33 C32 N3 120.56(16) . . ?
C34 C33 C32 119.51(18) . . ?
C33 C34 C35 120.34(18) . . ?
C36 C35 C34 120.21(18) . . ?
C35 C36 C31 119.95(17) . . ?
C46 C41 C42 119.02(18) . . ?
C46 C41 P2 119.00(15) . . ?
C42 C41 P2 121.55(16) . . ?
N4 C42 C43 121.2(2) . . ?
N4 C42 C41 121.55(19) . . ?
C43 C42 C41 117.2(2) . . ?
C44 C43 C42 121.8(2) . . ?
C43 C44 C45 121.3(2) . . ?
C44 C45 C46 118.4(3) . . ?
C45 C46 C41 122.2(2) . . ?
C4S O1S C1S 107.4(4) . . ?
O1S C1S C2S 112.6(6) . . ?
C1S C2S C3S 102.8(6) . . ?
C4S C3S C2S 107.3(5) . . ?
O1S C4S C3S 107.7(5) . . ?

loop_
_geom_bond_atom_site_label_1
_geom_bond_atom_site_label_2
_geom_bond_distance
_geom_bond_site_symmetry_2
_geom_bond_publ_flag
Rh1 C1 1.8306(18) . ?
Rh1 O3 2.0864(13) . ?
Rh1 N1 2.1373(16) . ?
Rh1 P1 2.1953(4) . ?
Rh2 C2 1.828(2) . ?
Rh2 O5 2.0946(15) . ?
Rh2 N3 2.1228(15) . ?
Rh2 P2 2.2017(5) . ?
P1 C21 1.8169(17) . ?
P1 C11 1.8188(18) . ?
P1 C10 1.8394(17) . ?
P2 C31 1.8194(17) . ?
P2 C41 1.8194(18) . ?
P2 C10 1.8422(17) . ?
O1 C1 1.139(2) . ?
O2 C2 1.144(3) . ?
O3 C3 1.265(3) . ?
O4 C3 1.230(3) . ?
O5 C5 1.270(2) . ?
O6 C5 1.232(3) . ?
N1 C12 1.459(3) . ?
N1 C17 1.498(3) . ?
N2 C22 1.366(3) . ?
N2 C27 1.450(2) . ?
N3 C32 1.453(2) . ?
N3 C37 1.498(2) . ?
N4 C42 1.361(3) . ?
N4 C47 1.452(3) . ?
C3 C4 1.518(3) . ?
C5 C6 1.506(3) . ?
C11 C12 1.383(3) . ?
C11 C16 1.400(3) . ?
C12 C13 1.399(3) . ?
C13 C14 1.380(4) . ?
C14 C15 1.376(4) . ?
C15 C16 1.389(3) . ?
C21 C26 1.396(3) . ?
C21 C22 1.420(2) . ?
C22 C23 1.407(3) . ?
C23 C24 1.370(3) . ?
C24 C25 1.379(3) . ?
C25 C26 1.384(3) . ?
C31 C32 1.385(2) . ?
C31 C36 1.395(2) . ?
C32 C33 1.395(2) . ?
C33 C34 1.378(3) . ?
C34 C35 1.387(3) . ?
C35 C36 1.383(3) . ?
C41 C46 1.394(3) . ?
C41 C42 1.418(3) . ?
C42 C43 1.413(3) . ?
C43 C44 1.366(4) . ?
C44 C45 1.372(4) . ?
C45 C46 1.387(3) . ?
O1S C4S 1.353(5) . ?
O1S C1S 1.397(8) . ?
C1S C2S 1.406(9) . ?
C2S C3S 1.468(9) . ?
C3S C4S 1.466(7) . ?

loop_
_geom_hbond_atom_site_label_D
_geom_hbond_atom_site_label_H
_geom_hbond_atom_site_label_A
_geom_hbond_distance_DH
_geom_hbond_distance_HA
_geom_hbond_distance_DA
_geom_hbond_angle_DHA
_geom_hbond_site_symmetry_A
N1 H1N O6 0.93 1.84 2.762(2) 172.6 .
N2 H2N Rh1 0.88 2.48 3.2792(16) 151.0 .
N3 H3N O4 0.93 1.94 2.827(2) 159.8 .
N4 H4N Rh2 0.88 2.51 3.3161(19) 152.2 .

loop_
_geom_torsion_atom_site_label_1
_geom_torsion_atom_site_label_2
_geom_torsion_atom_site_label_3
_geom_torsion_atom_site_label_4
_geom_torsion
_geom_torsion_site_symmetry_1
_geom_torsion_site_symmetry_2
_geom_torsion_site_symmetry_3
_geom_torsion_site_symmetry_4
_geom_torsion_publ_flag
C1 Rh1 P1 C21 64.50(9) . . . . ?
O3 Rh1 P1 C21 -102.5(2) . . . . ?
N1 Rh1 P1 C21 -108.39(8) . . . . ?
C1 Rh1 P1 C11 -179.54(8) . . . . ?
O3 Rh1 P1 C11 13.4(2) . . . . ?
N1 Rh1 P1 C11 7.57(7) . . . . ?
C1 Rh1 P1 C10 -64.80(9) . . . . ?
O3 Rh1 P1 C10 128.2(2) . . . . ?
N1 Rh1 P1 C10 122.31(8) . . . . ?
C2 Rh2 P2 C31 -178.99(8) . . . . ?
O5 Rh2 P2 C31 2.71(19) . . . . ?
N3 Rh2 P2 C31 9.91(7) . . . . ?
C2 Rh2 P2 C41 65.62(10) . . . . ?
O5 Rh2 P2 C41 -112.68(19) . . . . ?
N3 Rh2 P2 C41 -105.48(8) . . . . ?
C2 Rh2 P2 C10 -65.63(9) . . . . ?
O5 Rh2 P2 C10 116.07(19) . . . . ?
N3 Rh2 P2 C10 123.27(8) . . . . ?
C1 Rh1 O3 C3 38.41(18) . . . . ?
N1 Rh1 O3 C3 -148.79(18) . . . . ?
P1 Rh1 O3 C3 -154.68(18) . . . . ?
C2 Rh2 O5 C5 43.5(2) . . . . ?
N3 Rh2 O5 C5 -145.5(2) . . . . ?
P2 Rh2 O5 C5 -138.25(18) . . . . ?
C1 Rh1 N1 C12 -81.8(6) . . . . ?
O3 Rh1 N1 C12 172.69(13) . . . . ?
P1 Rh1 N1 C12 -8.42(12) . . . . ?
C1 Rh1 N1 C17 47.2(6) . . . . ?
O3 Rh1 N1 C17 -58.35(14) . . . . ?
P1 Rh1 N1 C17 120.54(13) . . . . ?
C2 Rh2 N3 C32 -89.2(5) . . . . ?
O5 Rh2 N3 C32 165.23(12) . . . . ?
P2 Rh2 N3 C32 -13.01(11) . . . . ?
C2 Rh2 N3 C37 35.9(6) . . . . ?
O5 Rh2 N3 C37 -69.67(11) . . . . ?
P2 Rh2 N3 C37 112.09(11) . . . . ?
O3 Rh1 C1 O1 110(2) . . . . ?
N1 Rh1 C1 O1 6(2) . . . . ?
P1 Rh1 C1 O1 -67(2) . . . . ?
O5 Rh2 C2 O2 120(2) . . . . ?
N3 Rh2 C2 O2 16(3) . . . . ?
P2 Rh2 C2 O2 -59(2) . . . . ?
Rh1 O3 C3 O4 8.0(3) . . . . ?
Rh1 O3 C3 C4 -170.72(17) . . . . ?
Rh2 O5 C5 O6 -4.3(4) . . . . ?
Rh2 O5 C5 C6 175.78(19) . . . . ?
C21 P1 C10 P2 -161.59(10) . . . . ?
C11 P1 C10 P2 90.16(11) . . . . ?
Rh1 P1 C10 P2 -23.59(12) . . . . ?
C31 P2 C10 P1 89.51(11) . . . . ?
C41 P2 C10 P1 -163.50(10) . . . . ?
Rh2 P2 C10 P1 -23.18(12) . . . . ?
C21 P1 C11 C12 121.41(14) . . . . ?
C10 P1 C11 C12 -130.94(14) . . . . ?
Rh1 P1 C11 C12 -7.31(15) . . . . ?
C21 P1 C11 C16 -57.91(17) . . . . ?
C10 P1 C11 C16 49.73(17) . . . . ?
Rh1 P1 C11 C16 173.37(14) . . . . ?
C16 C11 C12 C13 -0.3(3) . . . . ?
P1 C11 C12 C13 -179.67(15) . . . . ?
C16 C11 C12 N1 -179.29(16) . . . . ?
P1 C11 C12 N1 1.4(2) . . . . ?
C17 N1 C12 C11 -122.59(19) . . . . ?
Rh1 N1 C12 C11 6.0(2) . . . . ?
C17 N1 C12 C13 58.5(2) . . . . ?
Rh1 N1 C12 C13 -172.98(15) . . . . ?
C11 C12 C13 C14 -0.2(3) . . . . ?
N1 C12 C13 C14 178.7(2) . . . . ?
C12 C13 C14 C15 0.4(4) . . . . ?
C13 C14 C15 C16 0.0(4) . . . . ?
C14 C15 C16 C11 -0.5(3) . . . . ?
C12 C11 C16 C15 0.7(3) . . . . ?
P1 C11 C16 C15 180.00(15) . . . . ?
C11 P1 C21 C26 88.44(17) . . . . ?
C10 P1 C21 C26 -20.64(17) . . . . ?
Rh1 P1 C21 C26 -155.94(13) . . . . ?
C11 P1 C21 C22 -86.00(16) . . . . ?
C10 P1 C21 C22 164.91(15) . . . . ?
Rh1 P1 C21 C22 29.62(17) . . . . ?
C27 N2 C22 C23 4.4(3) . . . . ?
C27 N2 C22 C21 -177.8(2) . . . . ?
C26 C21 C22 N2 -176.45(19) . . . . ?
P1 C21 C22 N2 -1.9(3) . . . . ?
C26 C21 C22 C23 1.4(3) . . . . ?
P1 C21 C22 C23 175.93(15) . . . . ?
N2 C22 C23 C24 176.6(2) . . . . ?
C21 C22 C23 C24 -1.2(3) . . . . ?
C22 C23 C24 C25 0.3(4) . . . . ?
C23 C24 C25 C26 0.5(4) . . . . ?
C24 C25 C26 C21 -0.3(3) . . . . ?
C22 C21 C26 C25 -0.7(3) . . . . ?
P1 C21 C26 C25 -175.18(17) . . . . ?
C41 P2 C31 C32 122.27(14) . . . . ?
C10 P2 C31 C32 -131.07(13) . . . . ?
Rh2 P2 C31 C32 -7.51(13) . . . . ?
C41 P2 C31 C36 -57.70(16) . . . . ?
C10 P2 C31 C36 48.95(16) . . . . ?
Rh2 P2 C31 C36 172.51(13) . . . . ?
C36 C31 C32 C33 -2.3(2) . . . . ?
P2 C31 C32 C33 177.76(13) . . . . ?
C36 C31 C32 N3 177.90(15) . . . . ?
P2 C31 C32 N3 -2.1(2) . . . . ?
C37 N3 C32 C31 -112.47(17) . . . . ?
Rh2 N3 C32 C31 11.77(19) . . . . ?
C37 N3 C32 C33 67.7(2) . . . . ?
Rh2 N3 C32 C33 -168.07(13) . . . . ?
C31 C32 C33 C34 1.9(3) . . . . ?
N3 C32 C33 C34 -178.26(17) . . . . ?
C32 C33 C34 C35 0.1(3) . . . . ?
C33 C34 C35 C36 -1.7(3) . . . . ?
C34 C35 C36 C31 1.3(3) . . . . ?
C32 C31 C36 C35 0.7(2) . . . . ?
P2 C31 C36 C35 -179.36(13) . . . . ?
C31 P2 C41 C46 79.15(17) . . . . ?
C10 P2 C41 C46 -28.44(18) . . . . ?
Rh2 P2 C41 C46 -165.66(13) . . . . ?
C31 P2 C41 C42 -93.37(17) . . . . ?
C10 P2 C41 C42 159.04(16) . . . . ?
Rh2 P2 C41 C42 21.82(19) . . . . ?
C47 N4 C42 C43 10.1(4) . . . . ?
C47 N4 C42 C41 -171.2(2) . . . . ?
C46 C41 C42 N4 -176.7(2) . . . . ?
P2 C41 C42 N4 -4.2(3) . . . . ?
C46 C41 C42 C43 2.0(3) . . . . ?
P2 C41 C42 C43 174.54(17) . . . . ?
N4 C42 C43 C44 177.4(3) . . . . ?
C41 C42 C43 C44 -1.3(4) . . . . ?
C42 C43 C44 C45 0.4(5) . . . . ?
C43 C44 C45 C46 -0.1(4) . . . . ?
C44 C45 C46 C41 0.8(4) . . . . ?
C42 C41 C46 C45 -1.8(3) . . . . ?
P2 C41 C46 C45 -174.54(19) . . . . ?
C4S O1S C1S C2S 13.8(9) . . . . ?
O1S C1S C2S C3S -6.0(10) . . . . ?
C1S C2S C3S C4S -3.4(10) . . . . ?
C1S O1S C4S C3S -15.3(8) . . . . ?
C2S C3S C4S O1S 11.8(9) . . . . ?
